data_4133361
loop_
_publ_author_name
'Zhang, Congcong'
'Hou, Guohua'
'Zi, Guofu'
'Ding, Wanjian'
'Walter, Marc D.'

_publ_section_title
;
 A Base-Free Terminal Actinide Phosphinidene Metallocene: Synthesis,
 Structure, Reactivity, and Computational Studies.
;
_journal_issue 43
_journal_name_full 'Journal of the American Chemical Society'
_journal_page_first 14511
_journal_page_last 14525
_journal_paper_doi 10.1021/jacs.8b09746
_journal_volume 140
_journal_year 2018
_chemical_formula_moiety 'C56 H96 N P Si Th, 1.5(C6 H6)'
_chemical_formula_sum 'C65 H105 N P Si Th'
_chemical_formula_weight 1191.59
_space_group_crystal_system triclinic
_space_group_IT_number 2
_space_group_name_Hall '-P 1'
_space_group_name_H-M_alt 'P -1'
_atom_sites_solution_hydrogens geom
_audit_creation_date 2018-01-17
_audit_creation_method
;
Olex2 1.2
(compiled 2017.03.28 svn.r3405 for OlexSys, GUI svn.r5337)
;
_cell_angle_alpha 85.562(4)
_cell_angle_beta 74.609(5)
_cell_angle_gamma 63.017(6)
_cell_formula_units_Z 2
_cell_length_a 12.8472(8)
_cell_length_b 13.0939(7)
_cell_length_c 21.1147(12)
_cell_measurement_reflns_used 11493
_cell_measurement_temperature 100.01(10)
_cell_measurement_theta_max 72.9060
_cell_measurement_theta_min 4.0020
_cell_volume 3047.9(4)
_computing_cell_refinement 'CrysAlisPro 1.171.39.32a (Rigaku OD, 2017)'
_computing_data_collection 'CrysAlisPro 1.171.39.32a (Rigaku OD, 2017)'
_computing_data_reduction 'CrysAlisPro 1.171.39.32a (Rigaku OD, 2017)'
_computing_molecular_graphics 'Olex2 (Dolomanov et al., 2009)'
_computing_publication_material 'Olex2 (Dolomanov et al., 2009)'
_computing_structure_refinement 'ShelXL (Sheldrick, 2015)'
_diffrn_ambient_environment N~2~
_diffrn_ambient_temperature 100.01(10)
_diffrn_detector 'CCD plate'
_diffrn_detector_area_resol_mean 5.3127
_diffrn_detector_type AtlasS2
_diffrn_measured_fraction_theta_full 0.999
_diffrn_measured_fraction_theta_max 0.970
_diffrn_measurement_details
;
List of Runs (angles in degrees, time in seconds):

  # Type    Start    End  Width  t~exp~   \w     \q     \k     \f   Frames
--------------------------------------------------------------------------
  1  \w    -64.00  30.00   1.00    1.00    --  -39.74  37.00 -30.00   94
  2  \w   -122.00 -36.00   1.00    1.00    --  -39.74 178.00   0.00   86
  3  \w   -110.00 -15.00   1.00    1.00    --  -39.74 -37.00 150.00   95
  4  \w      1.00  55.00   1.00    1.00    --   39.74 -99.00  30.00   54
  5  \w     99.00 128.00   1.00    1.00    --   39.74 178.00   0.00   29
  6  \w     69.00 108.00   1.00    1.00    --   39.74  37.00-120.00   39
  7  \w     49.00 136.00   1.00    1.00    --  107.19 -61.00 -90.00   87
  8  \w     74.00 120.00   1.00    1.00    --  107.19-125.00  60.00   46
  9  \w     31.00 131.00   1.00    1.00    --  107.19 -77.00  60.00  100
 10  \w    132.00 178.00   1.00    1.00    --  107.19  45.00 -60.00   46
 11  \w     82.00 118.00   1.00    1.00    --  107.19-125.00-120.00   36
 12  \w     38.00 133.00   1.00    1.00    --  107.19 -30.00-180.00   95
 13  \w     77.00 131.00   1.00    1.00    --  107.19 -61.00 120.00   54
 14  \w     52.00  78.00   1.00    1.00    --  107.19-125.00-120.00   26
 15  \w     81.00 171.00   1.00    1.00    --  107.19  45.00   0.00   90
 16  \w     42.00  97.00   1.00    1.00    --  107.19 -45.00  60.00   55
 17  \w     99.00 133.00   1.00    1.00    --  107.19 -45.00  60.00   34
 18  \w     41.00 135.00   1.00    1.00    --  107.19 -15.00 -30.00   94
 19  \w     45.00 105.00   1.00    1.00    --  107.19 -94.00 -90.00   60
;
_diffrn_measurement_device 'four-circle diffractometer'
_diffrn_measurement_device_type 'SuperNova, Dual, Cu at home/near, AtlasS2'
_diffrn_measurement_method '\w scans'
_diffrn_orient_matrix_type 'CrysAlisPro convention (1999,Acta A55,543-557)'
_diffrn_orient_matrix_UB_11 -0.1064934000
_diffrn_orient_matrix_UB_12 0.0335049000
_diffrn_orient_matrix_UB_13 0.0620373000
_diffrn_orient_matrix_UB_21 0.0709736000
_diffrn_orient_matrix_UB_22 0.0298223000
_diffrn_orient_matrix_UB_23 0.0376782000
_diffrn_orient_matrix_UB_31 -0.0550666000
_diffrn_orient_matrix_UB_32 0.1243482000
_diffrn_orient_matrix_UB_33 -0.0217276000
_diffrn_radiation_monochromator mirror
_diffrn_radiation_probe x-ray
_diffrn_radiation_type CuK\a
_diffrn_radiation_wavelength 1.54184
_diffrn_reflns_av_R_equivalents 0.0446
_diffrn_reflns_av_unetI/netI 0.0613
_diffrn_reflns_Laue_measured_fraction_full 0.999
_diffrn_reflns_Laue_measured_fraction_max 0.970
_diffrn_reflns_limit_h_max 15
_diffrn_reflns_limit_h_min -15
_diffrn_reflns_limit_k_max 16
_diffrn_reflns_limit_k_min -8
_diffrn_reflns_limit_l_max 24
_diffrn_reflns_limit_l_min -26
_diffrn_reflns_number 21767
_diffrn_reflns_point_group_measured_fraction_full 0.999
_diffrn_reflns_point_group_measured_fraction_max 0.970
_diffrn_reflns_theta_full 67.684
_diffrn_reflns_theta_max 73.422
_diffrn_reflns_theta_min 3.793
_diffrn_source 'micro-focus sealed X-ray tube'
_diffrn_source_type 'SuperNova (Cu) X-ray Source'
_exptl_absorpt_coefficient_mu 8.592
_exptl_absorpt_correction_T_max 1.00000
_exptl_absorpt_correction_T_min 0.60757
_exptl_absorpt_correction_type multi-scan
_exptl_absorpt_process_details
;
CrysAlisPro 1.171.39.32a (Rigaku Oxford Diffraction, 2017)
Empirical absorption correction using spherical harmonics,
 implemented in SCALE3 ABSPACK scaling algorithm.
;
_exptl_crystal_colour yellow
_exptl_crystal_colour_primary yellow
_exptl_crystal_density_diffrn 1.298
_exptl_crystal_description block
_exptl_crystal_F_000 1242
_exptl_crystal_size_max 0.25
_exptl_crystal_size_mid 0.2
_exptl_crystal_size_min 0.1
_refine_diff_density_max 2.198
_refine_diff_density_min -2.108
_refine_diff_density_rms 0.140
_refine_ls_extinction_method none
_refine_ls_goodness_of_fit_ref 1.124
_refine_ls_hydrogen_treatment constr
_refine_ls_matrix_type full
_refine_ls_number_parameters 652
_refine_ls_number_reflns 11889
_refine_ls_number_restraints 0
_refine_ls_restrained_S_all 1.124
_refine_ls_R_factor_all 0.0437
_refine_ls_R_factor_gt 0.0399
_refine_ls_shift/su_max 0.003
_refine_ls_shift/su_mean 0.000
_refine_ls_structure_factor_coef Fsqd
_refine_ls_weighting_details 'w=1/[\s^2^(Fo^2^)+(0.0001P)^2^+15.4688P] where P=(Fo^2^+2Fc^2^)/3'
_refine_ls_weighting_scheme calc
_refine_ls_wR_factor_gt 0.0923
_refine_ls_wR_factor_ref 0.0942
_reflns_Friedel_coverage 0.000
_reflns_number_gt 11127
_reflns_number_total 11889
_reflns_threshold_expression 'I > 2\s(I)'
_cod_data_source_file ja8b09746_si_002.cif
_cod_data_source_block compound13
_cod_original_cell_volume 3047.9(3)
_cod_database_code 4133361
_shelx_shelxl_version_number 2014/7
_chemical_oxdiff_formula C1H1N1Si1P1Th1
_shelx_space_group_comment
;
The symmetry employed for this shelxl refinement is uniquely defined
by the following loop, which should always be used as a source of
symmetry information in preference to the above space-group names.
They are only intended as comments.
;
_reflns_odcompleteness_completeness 99.96
_reflns_odcompleteness_iscentric 1
_reflns_odcompleteness_theta 66.97
_olex2_refinement_description
;
1. Fixed Uiso
 At 1.2 times of:
  All C(H) groups
 At 1.5 times of:
  All C(H,H,H) groups
2.a Aromatic/amide H refined with riding coordinates:
 C3(H3), C5(H5), C20(H20), C22(H22), C41(H41), C43(H43), C57(H57), C58(H58),
 C59(H59), C60(H60), C61(H61), C62(H62), C63(H63), C64(H64), C65(H65)
2.b Idealised Me refined as rotating group:
 C7(H7A,H7B,H7C), C8(H8A,H8B,H8C), C9(H9A,H9B,H9C), C11(H11A,H11B,H11C),
 C12(H12A,H12B,H12C), C13(H13A,H13B,H13C), C15(H15A,H15B,H15C), C16(H16A,H16B,
 H16C), C17(H17A,H17B,H17C), C24(H24A,H24B,H24C), C25(H25A,H25B,H25C), C26(H26A,
 H26B,H26C), C28(H28A,H28B,H28C), C29(H29A,H29B,H29C), C30(H30A,H30B,H30C),
 C32(H32A,H32B,H32C), C33(H33A,H33B,H33C), C34(H34A,H34B,H34C), C35(H35A,H35B,
 H35C), C36(H36A,H36B,H36C), C37(H37A,H37B,H37C), C46(H46A,H46B,H46C), C47(H47A,
 H47B,H47C), C48(H48A,H48B,H48C), C50(H50A,H50B,H50C), C51(H51A,H51B,H51C),
 C52(H52A,H52B,H52C), C54(H54A,H54B,H54C), C55(H55A,H55B,H55C), C56(H56A,H56B,
 H56C)
;
_olex2_submission_special_instructions 'No special instructions were received'
_oxdiff_exptl_absorpt_empirical_details
;
Empirical correction (ABSPACK) includes:
- Absorption correction using spherical harmonics
- Frame scaling
;
_oxdiff_exptl_absorpt_empirical_full_max 1.547
_oxdiff_exptl_absorpt_empirical_full_min 0.623

loop_
_space_group_symop_operation_xyz
'x, y, z'
'-x, -y, -z'

loop_
_atom_site_label
_atom_site_type_symbol
_atom_site_fract_x
_atom_site_fract_y
_atom_site_fract_z
_atom_site_U_iso_or_equiv
_atom_site_adp_type
_atom_site_occupancy
_atom_site_site_symmetry_order
_atom_site_calc_flag
_atom_site_refinement_flags_posn
C1 C 0.9451(4) 0.3263(4) 0.5885(2) 0.0136(10) Uani 1 1 d .
C2 C 0.8395(5) 0.4362(4) 0.5948(2) 0.0130(10) Uani 1 1 d .
C3 C 0.8450(5) 0.5072(4) 0.6406(3) 0.0143(10) Uani 1 1 d .
H3 H 0.7873 0.5822 0.6540 0.017 Uiso 1 1 calc R
C4 C 0.9518(4) 0.4461(4) 0.6626(2) 0.0128(10) Uani 1 1 d .
C5 C 1.0100(4) 0.3353(4) 0.6319(2) 0.0131(10) Uani 1 1 d .
H5 H 1.0808 0.2760 0.6388 0.016 Uiso 1 1 calc R
C6 C 1.0141(5) 0.2264(4) 0.5355(3) 0.0161(11) Uani 1 1 d .
C7 C 1.0887(5) 0.1125(5) 0.5648(3) 0.0220(12) Uani 1 1 d .
H7A H 1.1456 0.1213 0.5827 0.033 Uiso 1 1 calc GR
H7B H 1.1314 0.0524 0.5308 0.033 Uiso 1 1 calc GR
H7C H 1.0354 0.0931 0.5989 0.033 Uiso 1 1 calc GR
C8 C 1.1053(5) 0.2563(5) 0.4836(3) 0.0212(12) Uani 1 1 d .
H8A H 1.0625 0.3282 0.4655 0.032 Uiso 1 1 calc GR
H8B H 1.1491 0.1971 0.4492 0.032 Uiso 1 1 calc GR
H8C H 1.1610 0.2621 0.5041 0.032 Uiso 1 1 calc GR
C9 C 0.9400(5) 0.1985(5) 0.4992(3) 0.0209(12) Uani 1 1 d .
H9A H 0.8819 0.1806 0.5305 0.031 Uiso 1 1 calc GR
H9B H 0.9933 0.1339 0.4688 0.031 Uiso 1 1 calc GR
H9C H 0.8987 0.2637 0.4756 0.031 Uiso 1 1 calc GR
C10 C 0.7463(5) 0.4904(5) 0.5536(3) 0.0156(10) Uani 1 1 d .
C11 C 0.6700(5) 0.4276(5) 0.5548(3) 0.0215(12) Uani 1 1 d .
H11A H 0.7220 0.3505 0.5369 0.032 Uiso 1 1 calc GR
H11B H 0.6133 0.4671 0.5289 0.032 Uiso 1 1 calc GR
H11C H 0.6270 0.4260 0.5993 0.032 Uiso 1 1 calc GR
C12 C 0.8109(5) 0.5009(5) 0.4822(3) 0.0190(11) Uani 1 1 d .
H12A H 0.8643 0.5334 0.4826 0.028 Uiso 1 1 calc GR
H12B H 0.7518 0.5496 0.4594 0.028 Uiso 1 1 calc GR
H12C H 0.8567 0.4262 0.4602 0.028 Uiso 1 1 calc GR
C13 C 0.6571(5) 0.6144(5) 0.5801(3) 0.0212(12) Uani 1 1 d .
H13A H 0.6161 0.6138 0.6253 0.032 Uiso 1 1 calc GR
H13B H 0.5989 0.6478 0.5546 0.032 Uiso 1 1 calc GR
H13C H 0.7006 0.6586 0.5770 0.032 Uiso 1 1 calc GR
C14 C 0.9893(5) 0.4922(4) 0.7118(2) 0.0143(10) Uani 1 1 d .
C15 C 0.9522(5) 0.6208(4) 0.7030(3) 0.0178(11) Uani 1 1 d .
H15A H 0.9872 0.6322 0.6586 0.027 Uiso 1 1 calc GR
H15B H 0.9804 0.6481 0.7326 0.027 Uiso 1 1 calc GR
H15C H 0.8657 0.6625 0.7125 0.027 Uiso 1 1 calc GR
C16 C 1.1269(5) 0.4286(5) 0.7022(3) 0.0188(11) Uani 1 1 d .
H16A H 1.1506 0.3490 0.7105 0.028 Uiso 1 1 calc GR
H16B H 1.1492 0.4615 0.7322 0.028 Uiso 1 1 calc GR
H16C H 1.1668 0.4355 0.6579 0.028 Uiso 1 1 calc GR
C17 C 0.9265(5) 0.4749(5) 0.7810(2) 0.0164(11) Uani 1 1 d .
H17A H 0.8407 0.5205 0.7887 0.025 Uiso 1 1 calc GR
H17B H 0.9545 0.4980 0.8126 0.025 Uiso 1 1 calc GR
H17C H 0.9449 0.3954 0.7854 0.025 Uiso 1 1 calc GR
C18 C 0.9575(5) 0.1563(4) 0.7990(2) 0.0126(10) Uani 1 1 d .
C19 C 0.8412(4) 0.2123(4) 0.8447(2) 0.0119(10) Uani 1 1 d .
C20 C 0.7575(5) 0.1972(4) 0.8177(2) 0.0138(10) Uani 1 1 d .
H20 H 0.6753 0.2247 0.8375 0.017 Uiso 1 1 calc R
C21 C 0.8176(4) 0.1351(4) 0.7572(2) 0.0133(10) Uani 1 1 d .
C22 C 0.9392(5) 0.1129(4) 0.7445(3) 0.0146(10) Uani 1 1 d .
H22 H 0.9989 0.0758 0.7064 0.018 Uiso 1 1 calc R
C23 C 1.0890(5) 0.1094(4) 0.8052(3) 0.0144(10) Uani 1 1 d .
C24 C 1.1772(5) 0.0957(5) 0.7371(3) 0.0194(11) Uani 1 1 d .
H24A H 1.1742 0.0429 0.7094 0.029 Uiso 1 1 calc GR
H24B H 1.2578 0.0669 0.7419 0.029 Uiso 1 1 calc GR
H24C H 1.1544 0.1689 0.7175 0.029 Uiso 1 1 calc GR
C25 C 1.1259(5) -0.0124(4) 0.8321(3) 0.0171(11) Uani 1 1 d .
H25A H 1.0759 -0.0071 0.8758 0.026 Uiso 1 1 calc GR
H25B H 1.2091 -0.0461 0.8332 0.026 Uiso 1 1 calc GR
H25C H 1.1154 -0.0594 0.8040 0.026 Uiso 1 1 calc GR
C26 C 1.1139(5) 0.1782(4) 0.8491(3) 0.0192(11) Uani 1 1 d .
H26A H 1.0878 0.2556 0.8352 0.029 Uiso 1 1 calc GR
H26B H 1.1991 0.1438 0.8458 0.029 Uiso 1 1 calc GR
H26C H 1.0706 0.1788 0.8938 0.029 Uiso 1 1 calc GR
C27 C 0.8007(5) 0.2606(4) 0.9169(2) 0.0136(10) Uani 1 1 d .
C28 C 0.8541(5) 0.1602(5) 0.9611(2) 0.0178(11) Uani 1 1 d .
H28A H 0.8332 0.1007 0.9547 0.027 Uiso 1 1 calc GR
H28B H 0.8215 0.1875 1.0064 0.027 Uiso 1 1 calc GR
H28C H 0.9405 0.1301 0.9497 0.027 Uiso 1 1 calc GR
C29 C 0.8334(5) 0.3562(4) 0.9257(3) 0.0159(10) Uani 1 1 d .
H29A H 0.9192 0.3291 0.9093 0.024 Uiso 1 1 calc GR
H29B H 0.8093 0.3787 0.9715 0.024 Uiso 1 1 calc GR
H29C H 0.7923 0.4210 0.9018 0.024 Uiso 1 1 calc GR
C30 C 0.6629(5) 0.3123(5) 0.9426(3) 0.0183(11) Uani 1 1 d .
H30A H 0.6257 0.3707 0.9143 0.027 Uiso 1 1 calc GR
H30B H 0.6387 0.3453 0.9863 0.027 Uiso 1 1 calc GR
H30C H 0.6379 0.2532 0.9434 0.027 Uiso 1 1 calc GR
C31 C 0.7634(5) 0.1020(4) 0.7105(3) 0.0145(10) Uani 1 1 d .
C32 C 0.7346(5) 0.1944(4) 0.6596(3) 0.0156(10) Uani 1 1 d .
H32A H 0.6795 0.2679 0.6818 0.023 Uiso 1 1 calc GR
H32B H 0.6983 0.1767 0.6305 0.023 Uiso 1 1 calc GR
H32C H 0.8079 0.1964 0.6348 0.023 Uiso 1 1 calc GR
C33 C 0.8517(5) -0.0137(4) 0.6739(3) 0.0185(11) Uani 1 1 d .
H33A H 0.9240 -0.0102 0.6486 0.028 Uiso 1 1 calc GR
H33B H 0.8149 -0.0312 0.6449 0.028 Uiso 1 1 calc GR
H33C H 0.8716 -0.0725 0.7050 0.028 Uiso 1 1 calc GR
C34 C 0.6469(5) 0.0972(4) 0.7491(3) 0.0178(11) Uani 1 1 d .
H34A H 0.6641 0.0421 0.7823 0.027 Uiso 1 1 calc GR
H34B H 0.6143 0.0751 0.7197 0.027 Uiso 1 1 calc GR
H34C H 0.5891 0.1714 0.7695 0.027 Uiso 1 1 calc GR
C35 C 0.6062(5) 0.6383(5) 0.9033(3) 0.0190(11) Uani 1 1 d .
H35A H 0.6915 0.6153 0.8889 0.029 Uiso 1 1 calc GR
H35B H 0.5918 0.5842 0.9332 0.029 Uiso 1 1 calc GR
H35C H 0.5656 0.7130 0.9253 0.029 Uiso 1 1 calc GR
C36 C 0.5754(5) 0.7526(4) 0.7763(3) 0.0219(12) Uani 1 1 d .
H36A H 0.5275 0.8273 0.7982 0.033 Uiso 1 1 calc GR
H36B H 0.5535 0.7521 0.7363 0.033 Uiso 1 1 calc GR
H36C H 0.6595 0.7344 0.7663 0.033 Uiso 1 1 calc GR
C37 C 0.3812(5) 0.6953(5) 0.8642(3) 0.0177(11) Uani 1 1 d .
H37A H 0.3660 0.6386 0.8913 0.027 Uiso 1 1 calc GR
H37B H 0.3445 0.7085 0.8283 0.027 Uiso 1 1 calc GR
H37C H 0.3473 0.7656 0.8900 0.027 Uiso 1 1 calc GR
C38 C 0.5813(4) 0.4602(4) 0.7525(2) 0.0115(10) Uani 1 1 d .
C39 C 0.3012(4) 0.5521(4) 0.7801(2) 0.0123(10) Uani 1 1 d .
C40 C 0.2292(4) 0.6549(4) 0.7519(2) 0.0114(10) Uani 1 1 d .
C41 C 0.1103(4) 0.7261(4) 0.7873(2) 0.0120(10) Uani 1 1 d .
H41 H 0.0655 0.7930 0.7686 0.014 Uiso 1 1 calc R
C42 C 0.0564(4) 0.7021(4) 0.8485(2) 0.0123(10) Uani 1 1 d .
C43 C 0.1241(5) 0.5968(4) 0.8724(2) 0.0147(10) Uani 1 1 d .
H43 H 0.0883 0.5765 0.9124 0.018 Uiso 1 1 calc R
C44 C 0.2416(4) 0.5205(4) 0.8403(3) 0.0144(10) Uani 1 1 d .
C45 C 0.2750(4) 0.6963(4) 0.6837(2) 0.0134(10) Uani 1 1 d .
C46 C 0.3698(4) 0.7340(4) 0.6875(3) 0.0160(11) Uani 1 1 d .
H46A H 0.3342 0.7961 0.7200 0.024 Uiso 1 1 calc GR
H46B H 0.3985 0.7589 0.6455 0.024 Uiso 1 1 calc GR
H46C H 0.4363 0.6707 0.6996 0.024 Uiso 1 1 calc GR
C47 C 0.3253(5) 0.6024(4) 0.6284(3) 0.0171(11) Uani 1 1 d .
H47A H 0.3933 0.5362 0.6372 0.026 Uiso 1 1 calc GR
H47B H 0.3503 0.6312 0.5870 0.026 Uiso 1 1 calc GR
H47C H 0.2634 0.5814 0.6269 0.026 Uiso 1 1 calc GR
C48 C 0.1734(5) 0.7995(4) 0.6613(3) 0.0171(11) Uani 1 1 d .
H48A H 0.1112 0.7793 0.6593 0.026 Uiso 1 1 calc GR
H48B H 0.2059 0.8197 0.6186 0.026 Uiso 1 1 calc GR
H48C H 0.1398 0.8636 0.6922 0.026 Uiso 1 1 calc GR
C49 C -0.0705(4) 0.7828(4) 0.8886(2) 0.0137(10) Uani 1 1 d .
C50 C -0.1296(5) 0.8946(4) 0.8545(3) 0.0187(11) Uani 1 1 d .
H50A H -0.0794 0.9330 0.8463 0.028 Uiso 1 1 calc GR
H50B H -0.2076 0.9434 0.8823 0.028 Uiso 1 1 calc GR
H50C H -0.1388 0.8773 0.8135 0.028 Uiso 1 1 calc GR
C51 C -0.1523(5) 0.7231(5) 0.8992(3) 0.0198(11) Uani 1 1 d .
H51A H -0.1619 0.7092 0.8576 0.030 Uiso 1 1 calc GR
H51B H -0.2299 0.7713 0.9275 0.030 Uiso 1 1 calc GR
H51C H -0.1161 0.6514 0.9192 0.030 Uiso 1 1 calc GR
C52 C -0.0635(5) 0.8130(5) 0.9553(3) 0.0218(12) Uani 1 1 d .
H52A H -0.0269 0.7439 0.9774 0.033 Uiso 1 1 calc GR
H52B H -0.1436 0.8604 0.9816 0.033 Uiso 1 1 calc GR
H52C H -0.0157 0.8537 0.9490 0.033 Uiso 1 1 calc GR
C53 C 0.2979(5) 0.4030(4) 0.8719(3) 0.0154(11) Uani 1 1 d .
C54 C 0.2091(5) 0.3891(5) 0.9331(3) 0.0223(12) Uani 1 1 d .
H54A H 0.1874 0.4458 0.9667 0.033 Uiso 1 1 calc GR
H54B H 0.2468 0.3139 0.9491 0.033 Uiso 1 1 calc GR
H54C H 0.1378 0.3990 0.9216 0.033 Uiso 1 1 calc GR
C55 C 0.4081(5) 0.3871(5) 0.8944(3) 0.0200(11) Uani 1 1 d .
H55A H 0.4660 0.3962 0.8580 0.030 Uiso 1 1 calc GR
H55B H 0.4442 0.3117 0.9105 0.030 Uiso 1 1 calc GR
H55C H 0.3831 0.4436 0.9289 0.030 Uiso 1 1 calc GR
C56 C 0.3306(5) 0.3055(4) 0.8221(3) 0.0193(11) Uani 1 1 d .
H56A H 0.2590 0.3158 0.8108 0.029 Uiso 1 1 calc GR
H56B H 0.3642 0.2328 0.8416 0.029 Uiso 1 1 calc GR
H56C H 0.3887 0.3074 0.7832 0.029 Uiso 1 1 calc GR
N1 N 0.6235(4) 0.5100(3) 0.7874(2) 0.0136(9) Uani 1 1 d .
P1 P 0.46393(11) 0.45070(10) 0.73536(6) 0.0121(2) Uani 1 1 d .
Si1 Si 0.54755(12) 0.64326(11) 0.83128(7) 0.0135(3) Uani 1 1 d .
Th1 Th 0.79826(2) 0.35236(2) 0.72825(2) 0.01003(5) Uani 1 1 d .
C57 C 0.4528(6) 0.2493(6) 0.6094(4) 0.0378(17) Uani 1 1 d .
H57 H 0.4123 0.3215 0.6308 0.045 Uiso 1 1 calc R
C58 C 0.4366(6) 0.1590(6) 0.6389(4) 0.0376(16) Uani 1 1 d .
H58 H 0.3839 0.1700 0.6805 0.045 Uiso 1 1 calc R
C59 C 0.4980(8) 0.0513(7) 0.6072(4) 0.050(2) Uani 1 1 d .
H59 H 0.4874 -0.0101 0.6277 0.060 Uiso 1 1 calc R
C60 C 0.5745(8) 0.0352(8) 0.5457(5) 0.064(3) Uani 1 1 d .
H60 H 0.6161 -0.0372 0.5244 0.077 Uiso 1 1 calc R
C61 C 0.5894(7) 0.1250(9) 0.5159(4) 0.060(3) Uani 1 1 d .
H61 H 0.6404 0.1137 0.4738 0.072 Uiso 1 1 calc R
C62 C 0.5311(7) 0.2314(8) 0.5466(4) 0.050(2) Uani 1 1 d .
H62 H 0.5433 0.2918 0.5259 0.060 Uiso 1 1 calc R
C63 C 0.4263(8) 0.9540(7) -0.0099(6) 0.067(3) Uani 1 1 d .
H63 H 0.3757 0.9241 -0.0151 0.080 Uiso 1 1 calc R
C64 C 0.4613(8) 0.9416(6) 0.0481(5) 0.056(3) Uani 1 1 d .
H64 H 0.4356 0.8995 0.0803 0.067 Uiso 1 1 calc R
C65 C 0.5313(8) 0.9872(7) 0.0610(6) 0.068(3) Uani 1 1 d .
H65 H 0.5498 0.9798 0.1013 0.081 Uiso 1 1 calc R

loop_
_atom_site_aniso_label
_atom_site_aniso_U_11
_atom_site_aniso_U_22
_atom_site_aniso_U_33
_atom_site_aniso_U_23
_atom_site_aniso_U_13
_atom_site_aniso_U_12
C1 0.009(2) 0.019(3) 0.010(2) -0.0026(19) 0.0008(19) -0.005(2)
C2 0.013(2) 0.012(2) 0.012(2) 0.0011(19) -0.0027(19) -0.005(2)
C3 0.011(2) 0.014(2) 0.019(3) 0.002(2) -0.004(2) -0.007(2)
C4 0.012(2) 0.012(2) 0.012(2) 0.0043(19) -0.0025(19) -0.0037(19)
C5 0.010(2) 0.015(2) 0.014(2) 0.0020(19) -0.0028(19) -0.0050(19)
C6 0.016(3) 0.014(3) 0.014(2) -0.006(2) 0.002(2) -0.006(2)
C7 0.022(3) 0.017(3) 0.021(3) -0.005(2) 0.001(2) -0.007(2)
C8 0.017(3) 0.025(3) 0.016(3) -0.004(2) 0.003(2) -0.008(2)
C9 0.022(3) 0.019(3) 0.018(3) -0.009(2) 0.001(2) -0.009(2)
C10 0.010(2) 0.022(3) 0.015(3) 0.002(2) -0.003(2) -0.008(2)
C11 0.016(3) 0.031(3) 0.018(3) 0.004(2) -0.004(2) -0.012(2)
C12 0.019(3) 0.023(3) 0.013(3) 0.004(2) -0.002(2) -0.010(2)
C13 0.017(3) 0.025(3) 0.012(2) 0.000(2) -0.005(2) -0.001(2)
C14 0.017(3) 0.014(2) 0.014(2) 0.0001(19) -0.004(2) -0.009(2)
C15 0.026(3) 0.015(3) 0.019(3) 0.002(2) -0.008(2) -0.014(2)
C16 0.018(3) 0.022(3) 0.019(3) 0.001(2) -0.004(2) -0.012(2)
C17 0.018(3) 0.020(3) 0.014(2) -0.003(2) -0.004(2) -0.009(2)
C18 0.014(2) 0.010(2) 0.015(2) 0.0035(19) -0.005(2) -0.0061(19)
C19 0.010(2) 0.012(2) 0.013(2) 0.0007(19) -0.0021(19) -0.0049(19)
C20 0.011(2) 0.016(2) 0.015(2) 0.002(2) -0.004(2) -0.007(2)
C21 0.009(2) 0.016(2) 0.015(2) 0.004(2) -0.0050(19) -0.0048(19)
C22 0.009(2) 0.016(3) 0.015(2) 0.001(2) -0.002(2) -0.004(2)
C23 0.012(2) 0.013(2) 0.019(3) 0.002(2) -0.004(2) -0.005(2)
C24 0.015(3) 0.017(3) 0.025(3) 0.005(2) -0.006(2) -0.007(2)
C25 0.013(3) 0.011(2) 0.023(3) 0.003(2) -0.005(2) -0.003(2)
C26 0.015(3) 0.015(3) 0.030(3) 0.000(2) -0.008(2) -0.008(2)
C27 0.013(2) 0.017(3) 0.010(2) -0.0007(19) -0.0036(19) -0.006(2)
C28 0.020(3) 0.023(3) 0.010(2) 0.002(2) -0.006(2) -0.008(2)
C29 0.017(3) 0.013(2) 0.016(2) -0.0040(19) -0.003(2) -0.005(2)
C30 0.015(3) 0.020(3) 0.014(3) -0.002(2) -0.002(2) -0.003(2)
C31 0.012(2) 0.016(3) 0.014(2) -0.002(2) -0.004(2) -0.005(2)
C32 0.017(3) 0.014(2) 0.016(3) 0.000(2) -0.009(2) -0.004(2)
C33 0.018(3) 0.012(2) 0.025(3) 0.001(2) -0.010(2) -0.004(2)
C34 0.018(3) 0.015(3) 0.021(3) 0.001(2) -0.007(2) -0.007(2)
C35 0.014(3) 0.017(3) 0.021(3) -0.010(2) -0.001(2) -0.004(2)
C36 0.022(3) 0.013(3) 0.025(3) -0.004(2) 0.001(2) -0.006(2)
C37 0.015(3) 0.017(3) 0.018(3) -0.003(2) -0.002(2) -0.005(2)
C38 0.006(2) 0.011(2) 0.015(2) 0.0054(19) -0.0041(19) -0.0020(18)
C39 0.013(2) 0.011(2) 0.015(2) 0.0018(19) -0.006(2) -0.005(2)
C40 0.009(2) 0.012(2) 0.013(2) -0.0011(19) -0.0034(19) -0.0038(19)
C41 0.010(2) 0.015(2) 0.012(2) 0.0029(19) -0.0038(19) -0.007(2)
C42 0.006(2) 0.012(2) 0.017(2) -0.0017(19) -0.0016(19) -0.0037(19)
C43 0.012(2) 0.019(3) 0.014(2) 0.006(2) -0.004(2) -0.008(2)
C44 0.008(2) 0.016(3) 0.019(3) 0.002(2) -0.005(2) -0.005(2)
C45 0.010(2) 0.010(2) 0.014(2) -0.0009(19) -0.0032(19) 0.0004(19)
C46 0.010(2) 0.013(2) 0.019(3) 0.002(2) 0.000(2) -0.002(2)
C47 0.017(3) 0.016(3) 0.014(2) 0.000(2) -0.006(2) -0.003(2)
C48 0.013(3) 0.015(3) 0.016(3) 0.004(2) -0.002(2) -0.002(2)
C49 0.009(2) 0.015(2) 0.012(2) -0.0017(19) 0.0022(19) -0.004(2)
C50 0.010(2) 0.015(3) 0.021(3) 0.000(2) 0.000(2) 0.001(2)
C51 0.012(3) 0.025(3) 0.019(3) -0.002(2) 0.002(2) -0.009(2)
C52 0.021(3) 0.023(3) 0.016(3) -0.002(2) -0.005(2) -0.005(2)
C53 0.016(3) 0.012(2) 0.017(3) 0.005(2) -0.005(2) -0.005(2)
C54 0.019(3) 0.019(3) 0.024(3) 0.013(2) -0.003(2) -0.008(2)
C55 0.015(3) 0.023(3) 0.022(3) 0.010(2) -0.010(2) -0.008(2)
C56 0.014(3) 0.014(3) 0.029(3) 0.004(2) -0.006(2) -0.007(2)
N1 0.009(2) 0.010(2) 0.015(2) -0.0027(16) 0.0020(17) -0.0013(16)
P1 0.0089(6) 0.0095(6) 0.0154(6) -0.0008(5) -0.0022(5) -0.0023(5)
Si1 0.0116(6) 0.0116(6) 0.0146(6) -0.0024(5) -0.0008(5) -0.0039(5)
Th1 0.00815(8) 0.00923(8) 0.01018(8) 0.00008(6) -0.00033(6) -0.00283(6)
C57 0.031(4) 0.030(4) 0.059(5) -0.003(3) -0.025(3) -0.011(3)
C58 0.023(3) 0.049(4) 0.036(4) -0.006(3) -0.003(3) -0.013(3)
C59 0.058(5) 0.037(4) 0.059(5) 0.010(4) -0.024(4) -0.021(4)
C60 0.045(5) 0.054(5) 0.061(6) -0.021(5) -0.010(4) 0.007(4)
C61 0.034(4) 0.095(8) 0.032(4) 0.006(5) -0.005(3) -0.015(5)
C62 0.039(4) 0.071(6) 0.062(5) 0.037(5) -0.035(4) -0.036(4)
C63 0.040(5) 0.031(4) 0.100(8) 0.002(5) 0.010(5) -0.006(4)
C64 0.042(5) 0.020(4) 0.071(6) 0.010(4) 0.009(4) 0.002(3)
C65 0.048(5) 0.031(4) 0.097(8) 0.024(5) -0.003(5) -0.006(4)

loop_
_atom_type_symbol
_atom_type_description
_atom_type_scat_dispersion_real
_atom_type_scat_dispersion_imag
_atom_type_scat_source
C C 0.0181 0.0091 'International Tables Vol C Tables 4.2.6.8 and 6.1.1.4'
H H 0.0000 0.0000 'International Tables Vol C Tables 4.2.6.8 and 6.1.1.4'
N N 0.0311 0.0180 'International Tables Vol C Tables 4.2.6.8 and 6.1.1.4'
P P 0.2955 0.4335 'International Tables Vol C Tables 4.2.6.8 and 6.1.1.4'
Si Si 0.2541 0.3302 'International Tables Vol C Tables 4.2.6.8 and 6.1.1.4'
Th Th -4.1491 12.3296 'International Tables Vol C Tables 4.2.6.8 and 6.1.1.4'

loop_
_geom_angle_atom_site_label_1
_geom_angle_atom_site_label_2
_geom_angle_atom_site_label_3
_geom_angle
_geom_angle_site_symmetry_1
_geom_angle_site_symmetry_3
C2 C1 C6 133.9(5) . .
C2 C1 Th1 73.9(3) . .
C5 C1 C2 105.8(4) . .
C5 C1 C6 117.4(4) . .
C5 C1 Th1 70.4(3) . .
C6 C1 Th1 134.2(3) . .
C1 C2 C10 132.1(5) . .
C1 C2 Th1 78.0(3) . .
C3 C2 C1 107.4(4) . .
C3 C2 C10 119.3(4) . .
C3 C2 Th1 69.9(3) . .
C10 C2 Th1 126.7(3) . .
C2 C3 H3 125.1 . .
C2 C3 Th1 81.4(3) . .
C4 C3 C2 109.8(5) . .
C4 C3 H3 125.1 . .
C4 C3 Th1 75.1(3) . .
Th1 C3 H3 110.7 . .
C3 C4 C14 125.6(5) . .
C3 C4 Th1 75.5(3) . .
C5 C4 C3 106.1(5) . .
C5 C4 C14 128.2(5) . .
C5 C4 Th1 78.1(3) . .
C14 C4 Th1 110.1(3) . .
C1 C5 H5 124.6 . .
C1 C5 Th1 81.4(3) . .
C4 C5 C1 110.9(4) . .
C4 C5 H5 124.6 . .
C4 C5 Th1 73.0(3) . .
Th1 C5 H5 112.9 . .
C1 C6 C7 111.3(4) . .
C1 C6 C8 106.7(4) . .
C8 C6 C7 107.0(4) . .
C9 C6 C1 118.1(4) . .
C9 C6 C7 105.4(4) . .
C9 C6 C8 107.9(4) . .
C6 C7 H7A 109.5 . .
C6 C7 H7B 109.5 . .
C6 C7 H7C 109.5 . .
H7A C7 H7B 109.5 . .
H7A C7 H7C 109.5 . .
H7B C7 H7C 109.5 . .
C6 C8 H8A 109.5 . .
C6 C8 H8B 109.5 . .
C6 C8 H8C 109.5 . .
H8A C8 H8B 109.5 . .
H8A C8 H8C 109.5 . .
H8B C8 H8C 109.5 . .
C6 C9 H9A 109.5 . .
C6 C9 H9B 109.5 . .
C6 C9 H9C 109.5 . .
H9A C9 H9B 109.5 . .
H9A C9 H9C 109.5 . .
H9B C9 H9C 109.5 . .
C2 C10 C12 109.7(4) . .
C11 C10 C2 114.3(4) . .
C11 C10 C12 110.7(4) . .
C11 C10 C13 106.6(4) . .
C13 C10 C2 109.6(4) . .
C13 C10 C12 105.4(4) . .
C10 C11 H11A 109.5 . .
C10 C11 H11B 109.5 . .
C10 C11 H11C 109.5 . .
H11A C11 H11B 109.5 . .
H11A C11 H11C 109.5 . .
H11B C11 H11C 109.5 . .
C10 C12 H12A 109.5 . .
C10 C12 H12B 109.5 . .
C10 C12 H12C 109.5 . .
H12A C12 H12B 109.5 . .
H12A C12 H12C 109.5 . .
H12B C12 H12C 109.5 . .
C10 C13 H13A 109.5 . .
C10 C13 H13B 109.5 . .
C10 C13 H13C 109.5 . .
H13A C13 H13B 109.5 . .
H13A C13 H13C 109.5 . .
H13B C13 H13C 109.5 . .
C4 C14 C15 110.1(4) . .
C4 C14 C16 110.7(4) . .
C4 C14 C17 108.6(4) . .
C16 C14 C15 108.6(4) . .
C17 C14 C15 109.6(4) . .
C17 C14 C16 109.2(4) . .
C14 C15 H15A 109.5 . .
C14 C15 H15B 109.5 . .
C14 C15 H15C 109.5 . .
H15A C15 H15B 109.5 . .
H15A C15 H15C 109.5 . .
H15B C15 H15C 109.5 . .
C14 C16 H16A 109.5 . .
C14 C16 H16B 109.5 . .
C14 C16 H16C 109.5 . .
H16A C16 H16B 109.5 . .
H16A C16 H16C 109.5 . .
H16B C16 H16C 109.5 . .
C14 C17 H17A 109.5 . .
C14 C17 H17B 109.5 . .
C14 C17 H17C 109.5 . .
H17A C17 H17B 109.5 . .
H17A C17 H17C 109.5 . .
H17B C17 H17C 109.5 . .
C19 C18 C22 106.4(4) . .
C19 C18 C23 133.4(5) . .
C19 C18 Th1 73.3(3) . .
C22 C18 C23 117.8(4) . .
C22 C18 Th1 69.2(3) . .
C23 C18 Th1 134.8(3) . .
C18 C19 C20 106.7(4) . .
C18 C19 C27 132.5(5) . .
C18 C19 Th1 79.2(3) . .
C20 C19 C27 119.7(4) . .
C20 C19 Th1 68.9(3) . .
C27 C19 Th1 125.4(3) . .
C19 C20 H20 124.9 . .
C19 C20 Th1 82.5(3) . .
C21 C20 C19 110.1(4) . .
C21 C20 H20 124.9 . .
C21 C20 Th1 74.6(3) . .
Th1 C20 H20 110.2 . .
C20 C21 C22 106.8(5) . .
C20 C21 C31 127.9(4) . .
C20 C21 Th1 76.3(3) . .
C22 C21 C31 125.2(5) . .
C22 C21 Th1 79.4(3) . .
C31 C21 Th1 108.2(3) . .
C18 C22 H22 125.1 . .
C18 C22 Th1 82.8(3) . .
C21 C22 C18 109.9(5) . .
C21 C22 H22 125.1 . .
C21 C22 Th1 71.8(3) . .
Th1 C22 H22 112.3 . .
C24 C23 C18 110.7(4) . .
C24 C23 C25 106.9(4) . .
C25 C23 C18 107.5(4) . .
C26 C23 C18 117.7(4) . .
C26 C23 C24 106.1(4) . .
C26 C23 C25 107.4(4) . .
C23 C24 H24A 109.5 . .
C23 C24 H24B 109.5 . .
C23 C24 H24C 109.5 . .
H24A C24 H24B 109.5 . .
H24A C24 H24C 109.5 . .
H24B C24 H24C 109.5 . .
C23 C25 H25A 109.5 . .
C23 C25 H25B 109.5 . .
C23 C25 H25C 109.5 . .
H25A C25 H25B 109.5 . .
H25A C25 H25C 109.5 . .
H25B C25 H25C 109.5 . .
C23 C26 H26A 109.5 . .
C23 C26 H26B 109.5 . .
C23 C26 H26C 109.5 . .
H26A C26 H26B 109.5 . .
H26A C26 H26C 109.5 . .
H26B C26 H26C 109.5 . .
C28 C27 C19 108.9(4) . .
C29 C27 C19 114.4(4) . .
C29 C27 C28 110.7(4) . .
C29 C27 C30 105.8(4) . .
C30 C27 C19 110.3(4) . .
C30 C27 C28 106.5(4) . .
C27 C28 H28A 109.5 . .
C27 C28 H28B 109.5 . .
C27 C28 H28C 109.5 . .
H28A C28 H28B 109.5 . .
H28A C28 H28C 109.5 . .
H28B C28 H28C 109.5 . .
C27 C29 H29A 109.5 . .
C27 C29 H29B 109.5 . .
C27 C29 H29C 109.5 . .
H29A C29 H29B 109.5 . .
H29A C29 H29C 109.5 . .
H29B C29 H29C 109.5 . .
C27 C30 H30A 109.5 . .
C27 C30 H30B 109.5 . .
C27 C30 H30C 109.5 . .
H30A C30 H30B 109.5 . .
H30A C30 H30C 109.5 . .
H30B C30 H30C 109.5 . .
C21 C31 C32 107.9(4) . .
C33 C31 C21 111.9(4) . .
C33 C31 C32 108.3(4) . .
C34 C31 C21 110.0(4) . .
C34 C31 C32 109.4(4) . .
C34 C31 C33 109.3(4) . .
C31 C32 H32A 109.5 . .
C31 C32 H32B 109.5 . .
C31 C32 H32C 109.5 . .
C31 C32 Th1 94.0(3) . .
H32A C32 H32B 109.5 . .
H32A C32 H32C 109.5 . .
H32B C32 H32C 109.5 . .
Th1 C32 H32A 53.0 . .
Th1 C32 H32B 155.3 . .
Th1 C32 H32C 67.9 . .
C31 C33 H33A 109.5 . .
C31 C33 H33B 109.5 . .
C31 C33 H33C 109.5 . .
H33A C33 H33B 109.5 . .
H33A C33 H33C 109.5 . .
H33B C33 H33C 109.5 . .
C31 C34 H34A 109.5 . .
C31 C34 H34B 109.5 . .
C31 C34 H34C 109.5 . .
H34A C34 H34B 109.5 . .
H34A C34 H34C 109.5 . .
H34B C34 H34C 109.5 . .
H35A C35 H35B 109.5 . .
H35A C35 H35C 109.5 . .
H35B C35 H35C 109.5 . .
Si1 C35 H35A 109.5 . .
Si1 C35 H35B 109.5 . .
Si1 C35 H35C 109.5 . .
H36A C36 H36B 109.5 . .
H36A C36 H36C 109.5 . .
H36B C36 H36C 109.5 . .
Si1 C36 H36A 109.5 . .
Si1 C36 H36B 109.5 . .
Si1 C36 H36C 109.5 . .
H37A C37 H37B 109.5 . .
H37A C37 H37C 109.5 . .
H37B C37 H37C 109.5 . .
Si1 C37 H37A 109.5 . .
Si1 C37 H37B 109.5 . .
Si1 C37 H37C 109.5 . .
N1 C38 P1 150.2(4) . .
N1 C38 Th1 71.3(3) . .
P1 C38 Th1 138.2(3) . .
C40 C39 C44 117.1(4) . .
C40 C39 P1 122.2(4) . .
C44 C39 P1 120.3(4) . .
C39 C40 C45 124.3(4) . .
C41 C40 C39 119.5(4) . .
C41 C40 C45 116.3(4) . .
C40 C41 H41 118.3 . .
C42 C41 C40 123.5(5) . .
C42 C41 H41 118.3 . .
C41 C42 C43 116.1(5) . .
C41 C42 C49 123.4(4) . .
C43 C42 C49 120.5(4) . .
C42 C43 H43 117.9 . .
C44 C43 C42 124.1(5) . .
C44 C43 H43 117.9 . .
C39 C44 C53 124.5(4) . .
C43 C44 C39 119.1(4) . .
C43 C44 C53 116.4(4) . .
C46 C45 C40 109.5(4) . .
C46 C45 C47 111.5(4) . .
C46 C45 C48 107.2(4) . .
C47 C45 C40 111.5(4) . .
C48 C45 C40 113.0(4) . .
C48 C45 C47 104.1(4) . .
C45 C46 H46A 109.5 . .
C45 C46 H46B 109.5 . .
C45 C46 H46C 109.5 . .
H46A C46 H46B 109.5 . .
H46A C46 H46C 109.5 . .
H46B C46 H46C 109.5 . .
C45 C47 H47A 109.5 . .
C45 C47 H47B 109.5 . .
C45 C47 H47C 109.5 . .
H47A C47 H47B 109.5 . .
H47A C47 H47C 109.5 . .
H47B C47 H47C 109.5 . .
C45 C48 H48A 109.5 . .
C45 C48 H48B 109.5 . .
C45 C48 H48C 109.5 . .
H48A C48 H48B 109.5 . .
H48A C48 H48C 109.5 . .
H48B C48 H48C 109.5 . .
C42 C49 C50 112.7(4) . .
C42 C49 C51 109.6(4) . .
C42 C49 C52 109.1(4) . .
C50 C49 C51 107.6(4) . .
C52 C49 C50 108.5(4) . .
C52 C49 C51 109.2(4) . .
C49 C50 H50A 109.5 . .
C49 C50 H50B 109.5 . .
C49 C50 H50C 109.5 . .
H50A C50 H50B 109.5 . .
H50A C50 H50C 109.5 . .
H50B C50 H50C 109.5 . .
C49 C51 H51A 109.5 . .
C49 C51 H51B 109.5 . .
C49 C51 H51C 109.5 . .
H51A C51 H51B 109.5 . .
H51A C51 H51C 109.5 . .
H51B C51 H51C 109.5 . .
C49 C52 H52A 109.5 . .
C49 C52 H52B 109.5 . .
C49 C52 H52C 109.5 . .
H52A C52 H52B 109.5 . .
H52A C52 H52C 109.5 . .
H52B C52 H52C 109.5 . .
C54 C53 C44 113.0(4) . .
C54 C53 C56 105.3(4) . .
C55 C53 C44 111.6(4) . .
C55 C53 C54 106.2(4) . .
C55 C53 C56 111.6(4) . .
C56 C53 C44 109.0(4) . .
C53 C54 H54A 109.5 . .
C53 C54 H54B 109.5 . .
C53 C54 H54C 109.5 . .
H54A C54 H54B 109.5 . .
H54A C54 H54C 109.5 . .
H54B C54 H54C 109.5 . .
C53 C55 H55A 109.5 . .
C53 C55 H55B 109.5 . .
C53 C55 H55C 109.5 . .
H55A C55 H55B 109.5 . .
H55A C55 H55C 109.5 . .
H55B C55 H55C 109.5 . .
C53 C56 H56A 109.5 . .
C53 C56 H56B 109.5 . .
C53 C56 H56C 109.5 . .
H56A C56 H56B 109.5 . .
H56A C56 H56C 109.5 . .
H56B C56 H56C 109.5 . .
C38 N1 Si1 129.3(3) . .
C38 N1 Th1 75.4(3) . .
Si1 N1 Th1 153.3(2) . .
C38 P1 C39 120.2(2) . .
C35 Si1 C36 107.1(3) . .
C35 Si1 C37 105.9(2) . .
C37 Si1 C36 108.9(2) . .
N1 Si1 C35 111.2(2) . .
N1 Si1 C36 108.8(2) . .
N1 Si1 C37 114.6(2) . .
C1 Th1 C18 105.86(14) . .
C2 Th1 C1 28.13(13) . .
C2 Th1 C18 133.51(14) . .
C2 Th1 C19 161.01(14) . .
C3 Th1 C1 46.91(15) . .
C3 Th1 C2 28.63(14) . .
C3 Th1 C5 47.15(14) . .
C3 Th1 C18 132.23(14) . .
C3 Th1 C19 149.54(14) . .
C3 Th1 C22 132.48(15) . .
C4 Th1 C1 47.53(14) . .
C4 Th1 C2 47.86(14) . .
C4 Th1 C3 29.47(14) . .
C4 Th1 C5 28.88(14) . .
C4 Th1 C18 102.93(14) . .
C4 Th1 C19 121.99(14) . .
C4 Th1 C20 148.77(14) . .
C4 Th1 C22 109.44(14) . .
C5 Th1 C1 28.21(14) . .
C5 Th1 C2 46.60(14) . .
C5 Th1 C18 89.52(14) . .
C5 Th1 C19 115.77(14) . .
C5 Th1 C22 85.57(14) . .
C19 Th1 C1 133.14(13) . .
C19 Th1 C18 27.50(13) . .
C20 Th1 C1 133.33(14) . .
C20 Th1 C2 152.65(15) . .
C20 Th1 C3 178.12(15) . .
C20 Th1 C5 131.87(14) . .
C20 Th1 C18 46.13(14) . .
C20 Th1 C19 28.60(14) . .
C20 Th1 C22 46.79(14) . .
C21 Th1 C1 104.57(14) . .
C21 Th1 C2 125.10(14) . .
C21 Th1 C3 151.41(15) . .
C21 Th1 C4 136.98(14) . .
C21 Th1 C5 110.08(14) . .
C21 Th1 C18 46.87(14) . .
C21 Th1 C19 47.53(14) . .
C21 Th1 C20 29.07(15) . .
C21 Th1 C22 28.77(14) . .
C22 Th1 C1 90.19(14) . .
C22 Th1 C2 117.40(14) . .
C22 Th1 C18 27.96(14) . .
C22 Th1 C19 46.31(14) . .
C38 Th1 C1 119.04(15) . .
C38 Th1 C2 94.27(15) . .
C38 Th1 C3 95.19(15) . .
C38 Th1 C4 122.06(15) . .
C38 Th1 C5 139.93(15) . .
C38 Th1 C18 130.52(14) . .
C38 Th1 C19 104.08(14) . .
C38 Th1 C20 86.16(15) . .
C38 Th1 C21 99.49(15) . .
C38 Th1 C22 128.08(15) . .
N1 Th1 C1 130.87(14) . .
N1 Th1 C2 102.93(14) . .
N1 Th1 C3 88.05(15) . .
N1 Th1 C4 104.51(14) . .
N1 Th1 C5 132.63(14) . .
N1 Th1 C18 121.14(14) . .
N1 Th1 C19 95.20(14) . .
N1 Th1 C20 92.39(15) . .
N1 Th1 C21 117.23(15) . .
N1 Th1 C22 138.50(14) . .
N1 Th1 C38 33.31(16) . .
C58 C57 H57 120.5 . .
C58 C57 C62 119.0(7) . .
C62 C57 H57 120.5 . .
C57 C58 H58 119.8 . .
C57 C58 C59 120.4(7) . .
C59 C58 H58 119.8 . .
C58 C59 H59 120.1 . .
C60 C59 C58 119.9(8) . .
C60 C59 H59 120.1 . .
C59 C60 H60 120.0 . .
C61 C60 C59 119.9(8) . .
C61 C60 H60 120.0 . .
C60 C61 H61 119.4 . .
C60 C61 C62 121.2(8) . .
C62 C61 H61 119.4 . .
C57 C62 H62 120.2 . .
C61 C62 C57 119.7(7) . .
C61 C62 H62 120.2 . .
C64 C63 H63 120.5 . .
C64 C63 C65 119.1(10) . 2_675
C65 C63 H63 120.5 2_675 .
C63 C64 H64 117.8 . .
C65 C64 C63 124.4(9) . .
C65 C64 H64 117.8 . .
C63 C65 H65 121.7 2_675 .
C64 C65 C63 116.5(10) . 2_675
C64 C65 H65 121.7 . .

loop_
_geom_bond_atom_site_label_1
_geom_bond_atom_site_label_2
_geom_bond_distance
_geom_bond_site_symmetry_2
C1 C2 1.446(7) .
C1 C5 1.434(7) .
C1 C6 1.548(7) .
C1 Th1 2.999(5) .
C2 C3 1.428(7) .
C2 C10 1.542(7) .
C2 Th1 2.947(5) .
C3 H3 0.9300 .
C3 C4 1.422(7) .
C3 Th1 2.799(5) .
C4 C5 1.411(7) .
C4 C14 1.519(7) .
C4 Th1 2.794(5) .
C5 H5 0.9300 .
C5 Th1 2.858(5) .
C6 C7 1.549(7) .
C6 C8 1.548(7) .
C6 C9 1.541(7) .
C7 H7A 0.9600 .
C7 H7B 0.9600 .
C7 H7C 0.9600 .
C8 H8A 0.9600 .
C8 H8B 0.9600 .
C8 H8C 0.9600 .
C9 H9A 0.9600 .
C9 H9B 0.9600 .
C9 H9C 0.9600 .
C10 C11 1.533(7) .
C10 C12 1.547(7) .
C10 C13 1.540(7) .
C11 H11A 0.9600 .
C11 H11B 0.9600 .
C11 H11C 0.9600 .
C12 H12A 0.9600 .
C12 H12B 0.9600 .
C12 H12C 0.9600 .
C13 H13A 0.9600 .
C13 H13B 0.9600 .
C13 H13C 0.9600 .
C14 C15 1.539(7) .
C14 C16 1.535(7) .
C14 C17 1.526(7) .
C15 H15A 0.9600 .
C15 H15B 0.9600 .
C15 H15C 0.9600 .
C16 H16A 0.9600 .
C16 H16B 0.9600 .
C16 H16C 0.9600 .
C17 H17A 0.9600 .
C17 H17B 0.9600 .
C17 H17C 0.9600 .
C18 C19 1.432(7) .
C18 C22 1.439(7) .
C18 C23 1.553(7) .
C18 Th1 3.045(5) .
C19 C20 1.434(7) .
C19 C27 1.556(7) .
C19 Th1 2.970(5) .
C20 H20 0.9300 .
C20 C21 1.398(7) .
C20 Th1 2.795(5) .
C21 C22 1.405(7) .
C21 C31 1.532(7) .
C21 Th1 2.774(5) .
C22 H22 0.9300 .
C22 Th1 2.870(5) .
C23 C24 1.541(7) .
C23 C25 1.552(7) .
C23 C26 1.524(7) .
C24 H24A 0.9600 .
C24 H24B 0.9600 .
C24 H24C 0.9600 .
C25 H25A 0.9600 .
C25 H25B 0.9600 .
C25 H25C 0.9600 .
C26 H26A 0.9600 .
C26 H26B 0.9600 .
C26 H26C 0.9600 .
C27 C28 1.551(7) .
C27 C29 1.528(7) .
C27 C30 1.532(7) .
C28 H28A 0.9600 .
C28 H28B 0.9600 .
C28 H28C 0.9600 .
C29 H29A 0.9600 .
C29 H29B 0.9600 .
C29 H29C 0.9600 .
C30 H30A 0.9600 .
C30 H30B 0.9600 .
C30 H30C 0.9600 .
C31 C32 1.536(7) .
C31 C33 1.530(7) .
C31 C34 1.529(7) .
C32 H32A 0.9600 .
C32 H32B 0.9600 .
C32 H32C 0.9600 .
C32 Th1 3.110(5) .
C33 H33A 0.9600 .
C33 H33B 0.9600 .
C33 H33C 0.9600 .
C34 H34A 0.9600 .
C34 H34B 0.9600 .
C34 H34C 0.9600 .
C35 H35A 0.9600 .
C35 H35B 0.9600 .
C35 H35C 0.9600 .
C35 Si1 1.854(6) .
C36 H36A 0.9600 .
C36 H36B 0.9600 .
C36 H36C 0.9600 .
C36 Si1 1.873(5) .
C37 H37A 0.9600 .
C37 H37B 0.9600 .
C37 H37C 0.9600 .
C37 Si1 1.866(5) .
C38 N1 1.368(7) .
C38 P1 1.699(5) .
C38 Th1 2.410(5) .
C39 C40 1.436(7) .
C39 C44 1.436(7) .
C39 P1 1.911(5) .
C40 C41 1.404(7) .
C40 C45 1.560(7) .
C41 H41 0.9300 .
C41 C42 1.381(7) .
C42 C43 1.397(7) .
C42 C49 1.528(7) .
C43 H43 0.9300 .
C43 C44 1.389(7) .
C44 C53 1.557(7) .
C45 C46 1.530(7) .
C45 C47 1.547(7) .
C45 C48 1.542(6) .
C46 H46A 0.9600 .
C46 H46B 0.9600 .
C46 H46C 0.9600 .
C47 H47A 0.9600 .
C47 H47B 0.9600 .
C47 H47C 0.9600 .
C48 H48A 0.9600 .
C48 H48B 0.9600 .
C48 H48C 0.9600 .
C49 C50 1.535(7) .
C49 C51 1.535(7) .
C49 C52 1.530(7) .
C50 H50A 0.9600 .
C50 H50B 0.9600 .
C50 H50C 0.9600 .
C51 H51A 0.9600 .
C51 H51B 0.9600 .
C51 H51C 0.9600 .
C52 H52A 0.9600 .
C52 H52B 0.9600 .
C52 H52C 0.9600 .
C53 C54 1.540(7) .
C53 C55 1.532(7) .
C53 C56 1.549(7) .
C54 H54A 0.9600 .
C54 H54B 0.9600 .
C54 H54C 0.9600 .
C55 H55A 0.9600 .
C55 H55B 0.9600 .
C55 H55C 0.9600 .
C56 H56A 0.9600 .
C56 H56B 0.9600 .
C56 H56C 0.9600 .
N1 Si1 1.755(4) .
N1 Th1 2.359(4) .
C57 H57 0.9300 .
C57 C58 1.368(10) .
C57 C62 1.396(11) .
C58 H58 0.9300 .
C58 C59 1.384(10) .
C59 H59 0.9300 .
C59 C60 1.368(12) .
C60 H60 0.9300 .
C60 C61 1.358(14) .
C61 H61 0.9300 .
C61 C62 1.363(13) .
C62 H62 0.9300 .
C63 H63 0.9300 .
C63 C64 1.387(14) .
C63 C65 1.412(12) 2_675
C64 H64 0.9300 .
C64 C65 1.373(14) .
C65 C63 1.412(12) 2_675
C65 H65 0.9300 .

loop_
_geom_torsion_atom_site_label_1
_geom_torsion_atom_site_label_2
_geom_torsion_atom_site_label_3
_geom_torsion_atom_site_label_4
_geom_torsion
_geom_torsion_site_symmetry_1
_geom_torsion_site_symmetry_4
C1 C2 C3 C4 0.9(6) . .
C1 C2 C3 Th1 -69.7(3) . .
C1 C2 C10 C11 64.6(7) . .
C1 C2 C10 C12 -60.5(7) . .
C1 C2 C10 C13 -175.8(5) . .
C2 C1 C5 C4 -2.1(6) . .
C2 C1 C5 Th1 66.0(3) . .
C2 C1 C6 C7 -157.9(5) . .
C2 C1 C6 C8 85.8(7) . .
C2 C1 C6 C9 -35.8(8) . .
C2 C3 C4 C5 -2.2(5) . .
C2 C3 C4 C14 -179.5(4) . .
C2 C3 C4 Th1 -74.9(4) . .
C3 C2 C10 C11 -130.0(5) . .
C3 C2 C10 C12 104.9(5) . .
C3 C2 C10 C13 -10.4(6) . .
C3 C4 C5 C1 2.6(6) . .
C3 C4 C5 Th1 -70.9(3) . .
C3 C4 C14 C15 -35.6(7) . .
C3 C4 C14 C16 -155.7(5) . .
C3 C4 C14 C17 84.4(6) . .
C5 C1 C2 C3 0.7(5) . .
C5 C1 C2 C10 167.4(5) . .
C5 C1 C2 Th1 -63.6(3) . .
C5 C1 C6 C7 44.3(6) . .
C5 C1 C6 C8 -72.0(6) . .
C5 C1 C6 C9 166.4(5) . .
C5 C4 C14 C15 147.7(5) . .
C5 C4 C14 C16 27.5(7) . .
C5 C4 C14 C17 -92.4(6) . .
C6 C1 C2 C3 -158.9(5) . .
C6 C1 C2 C10 7.8(9) . .
C6 C1 C2 Th1 136.8(6) . .
C6 C1 C5 C4 161.5(4) . .
C6 C1 C5 Th1 -130.5(4) . .
C10 C2 C3 C4 -167.8(4) . .
C10 C2 C3 Th1 121.6(4) . .
C14 C4 C5 C1 179.9(5) . .
C14 C4 C5 Th1 106.4(5) . .
C18 C19 C20 C21 -0.4(6) . .
C18 C19 C20 Th1 -71.0(3) . .
C18 C19 C27 C28 -63.4(7) . .
C18 C19 C27 C29 61.0(7) . .
C18 C19 C27 C30 -180.0(5) . .
C19 C18 C22 C21 -3.3(6) . .
C19 C18 C22 Th1 64.4(3) . .
C19 C18 C23 C24 -160.3(5) . .
C19 C18 C23 C25 83.3(7) . .
C19 C18 C23 C26 -38.1(8) . .
C19 C20 C21 C22 -1.6(6) . .
C19 C20 C21 C31 -178.3(5) . .
C19 C20 C21 Th1 -75.8(4) . .
C20 C19 C27 C28 102.7(5) . .
C20 C19 C27 C29 -132.9(5) . .
C20 C19 C27 C30 -13.8(6) . .
C20 C21 C22 C18 3.0(6) . .
C20 C21 C22 Th1 -72.0(3) . .
C20 C21 C31 C32 94.0(6) . .
C20 C21 C31 C33 -147.0(5) . .
C20 C21 C31 C34 -25.3(7) . .
C21 C31 C32 Th1 -6.3(4) . .
C22 C18 C19 C20 2.2(5) . .
C22 C18 C19 C27 169.6(5) . .
C22 C18 C19 Th1 -61.7(3) . .
C22 C18 C23 C24 39.9(6) . .
C22 C18 C23 C25 -76.6(5) . .
C22 C18 C23 C26 162.1(4) . .
C22 C21 C31 C32 -82.2(6) . .
C22 C21 C31 C33 36.8(7) . .
C22 C21 C31 C34 158.5(5) . .
C23 C18 C19 C20 -159.3(5) . .
C23 C18 C19 C27 8.1(9) . .
C23 C18 C19 Th1 136.8(5) . .
C23 C18 C22 C21 161.6(4) . .
C23 C18 C22 Th1 -130.7(4) . .
C27 C19 C20 C21 -169.8(4) . .
C27 C19 C20 Th1 119.7(4) . .
C31 C21 C22 C18 179.8(4) . .
C31 C21 C22 Th1 104.8(5) . .
C33 C31 C32 Th1 -127.6(4) . .
C34 C31 C32 Th1 113.3(4) . .
C38 N1 Si1 C35 148.1(4) . .
C38 N1 Si1 C36 -94.2(5) . .
C38 N1 Si1 C37 28.0(5) . .
C39 C40 C41 C42 -1.0(8) . .
C39 C40 C45 C46 -69.1(6) . .
C39 C40 C45 C47 54.7(6) . .
C39 C40 C45 C48 171.6(5) . .
C39 C44 C53 C54 -174.9(5) . .
C39 C44 C53 C55 65.5(7) . .
C39 C44 C53 C56 -58.2(6) . .
C40 C39 C44 C43 -8.3(7) . .
C40 C39 C44 C53 169.4(5) . .
C40 C41 C42 C43 -4.5(8) . .
C40 C41 C42 C49 176.6(5) . .
C41 C40 C45 C46 109.5(5) . .
C41 C40 C45 C47 -126.7(5) . .
C41 C40 C45 C48 -9.8(6) . .
C41 C42 C43 C44 3.5(8) . .
C41 C42 C49 C50 -1.9(7) . .
C41 C42 C49 C51 118.0(5) . .
C41 C42 C49 C52 -122.4(5) . .
C42 C43 C44 C39 3.0(8) . .
C42 C43 C44 C53 -174.9(5) . .
C43 C42 C49 C50 179.3(5) . .
C43 C42 C49 C51 -60.9(6) . .
C43 C42 C49 C52 58.7(6) . .
C43 C44 C53 C54 2.9(7) . .
C43 C44 C53 C55 -116.8(5) . .
C43 C44 C53 C56 119.5(5) . .
C44 C39 C40 C41 7.4(7) . .
C44 C39 C40 C45 -174.0(5) . .
C45 C40 C41 C42 -179.7(5) . .
C49 C42 C43 C44 -177.6(5) . .
N1 C38 P1 C39 1.1(9) . .
P1 C38 N1 Si1 -19.2(10) . .
P1 C38 N1 Th1 172.3(7) . .
P1 C39 C40 C41 -179.8(4) . .
P1 C39 C40 C45 -1.2(7) . .
P1 C39 C44 C43 178.7(4) . .
P1 C39 C44 C53 -3.6(7) . .
Th1 C1 C2 C3 64.3(3) . .
Th1 C1 C2 C10 -129.0(5) . .
Th1 C1 C5 C4 -68.0(3) . .
Th1 C1 C6 C7 -44.4(6) . .
Th1 C1 C6 C8 -160.7(4) . .
Th1 C1 C6 C9 77.7(6) . .
Th1 C2 C3 C4 70.6(3) . .
Th1 C2 C10 C11 -44.2(6) . .
Th1 C2 C10 C12 -169.2(3) . .
Th1 C2 C10 C13 75.4(5) . .
Th1 C3 C4 C5 72.8(3) . .
Th1 C3 C4 C14 -104.6(5) . .
Th1 C4 C5 C1 73.5(4) . .
Th1 C4 C14 C15 -121.8(4) . .
Th1 C4 C14 C16 118.1(4) . .
Th1 C4 C14 C17 -1.8(5) . .
Th1 C18 C19 C20 63.9(3) . .
Th1 C18 C19 C27 -128.7(5) . .
Th1 C18 C22 C21 -67.7(4) . .
Th1 C18 C23 C24 -47.8(6) . .
Th1 C18 C23 C25 -164.2(4) . .
Th1 C18 C23 C26 74.5(6) . .
Th1 C19 C20 C21 70.6(4) . .
Th1 C19 C27 C28 -173.2(3) . .
Th1 C19 C27 C29 -48.8(5) . .
Th1 C19 C27 C30 70.2(5) . .
Th1 C20 C21 C22 74.2(3) . .
Th1 C20 C21 C31 -102.5(5) . .
Th1 C21 C22 C18 75.0(4) . .
Th1 C21 C31 C32 7.4(4) . .
Th1 C21 C31 C33 126.5(4) . .
Th1 C21 C31 C34 -111.8(4) . .
Th1 C38 N1 Si1 168.5(4) . .
Th1 C38 P1 C39 170.1(3) . .
Th1 N1 Si1 C35 -57.3(6) . .
Th1 N1 Si1 C36 60.4(6) . .
Th1 N1 Si1 C37 -177.4(5) . .
C57 C58 C59 C60 -0.7(12) . .
C58 C57 C62 C61 0.2(11) . .
C58 C59 C60 C61 -0.3(14) . .
C59 C60 C61 C62 1.2(14) . .
C60 C61 C62 C57 -1.1(12) . .
C62 C57 C58 C59 0.8(11) . .
C63 C64 C65 C63 -2.9(14) . 2_675
C65 C63 C64 C65 3.0(14) 2_675 .
